data_7055879
loop_
_publ_author_name
'Luconi, Lapo'
'Kissel, Alexander A.'
'Rossin, Andrea'
'Khamaletdinova, Nadiya M.'
'Cherkasov, Anton V.'
'Tuci, Giulia'
'Fukin, Georgy K.'
'Trifonov, Alexander A.'
'Giambastiani, Giuliano'

_publ_section_title
;
 C1 and Cs 2-pyridylethylanilido zirconium(iv), yttrium(iii) and
 lutetium(iii) complexes: synthesis, characterization and catalytic
 activity in the isoprene polymerization
;
_journal_issue 2
_journal_name_full 'New J. Chem.'
_journal_page_first 540
_journal_paper_doi 10.1039/C6NJ03193E
_journal_volume 41
_journal_year 2017
_chemical_absolute_configuration unk
_chemical_formula_moiety 'C32  H49  N5  Zr1'
_chemical_formula_sum 'C32 H49 N5 Zr'
_chemical_formula_weight 594.98
_space_group_IT_number 29
_symmetry_cell_setting orthorhombic
_symmetry_Int_Tables_number 29
_symmetry_space_group_name_Hall 'P 2c -2ac'
_symmetry_space_group_name_H-M 'P c a 21'
_atom_sites_solution_hydrogens geom
_audit_creation_date 2016-08-29T14:11:13-00:00
_audit_creation_method 'WinGX routine CIF_UPDATE'
_audit_update_record
;
2016-11-24 deposited with the CCDC.
2016-12-01 downloaded from the CCDC.
;
_cell_angle_alpha 90
_cell_angle_beta 90
_cell_angle_gamma 90
_cell_formula_units_Z 8
_cell_length_a 21.595(3)
_cell_length_b 11.459(18)
_cell_length_c 26.335(4)
_cell_measurement_reflns_used 8647
_cell_measurement_temperature 150(2)
_cell_measurement_theta_max 61.288
_cell_measurement_theta_min 4.343
_cell_measurement_wavelength 1.5418
_cell_volume 6517(10)
_computing_cell_refinement
;
        CrysAlisPro, Agilent Technologies,
        Version 1.171.36.28 (release 01-02-2013 CrysAlis171 .NET)
        (compiled Feb  1 2013,16:14:44)
;
_computing_data_collection
;
        CrysAlisPro, Agilent Technologies,
        Version 1.171.36.28 (release 01-02-2013 CrysAlis171 .NET)
        (compiled Feb  1 2013,16:14:44)
;
_computing_data_reduction
;
        CrysAlisPro, Agilent Technologies,
        Version 1.171.36.28 (release 01-02-2013 CrysAlis171 .NET)
        (compiled Feb  1 2013,16:14:44)
;
_computing_molecular_graphics 'Ortep for Windows (Farrugia, 2012)'
_computing_publication_material 'WinGX publication routines (Farrugia, 2012)'
_computing_structure_refinement 'SHELXL-2014/6 (Sheldrick, 2014)'
_computing_structure_solution 'SIR97 (Giacovazzo, 1999)'
_diffrn_ambient_temperature 150(2)
_diffrn_detector_area_resol_mean 8.1241
_diffrn_measured_fraction_theta_full 0.851
_diffrn_measured_fraction_theta_max 0.992
_diffrn_measurement_device_type 'Xcalibur, Onyx'
_diffrn_measurement_method '\w scans'
_diffrn_orient_matrix_UB_11 0.0501246
_diffrn_orient_matrix_UB_12 0.0956808
_diffrn_orient_matrix_UB_13 0.0009519
_diffrn_orient_matrix_UB_21 -0.0278189
_diffrn_orient_matrix_UB_22 0.0543903
_diffrn_orient_matrix_UB_23 -0.0483928
_diffrn_orient_matrix_UB_31 -0.0424946
_diffrn_orient_matrix_UB_32 0.0771298
_diffrn_orient_matrix_UB_33 0.0328554
_diffrn_radiation_monochromator graphite
_diffrn_radiation_probe x-ray
_diffrn_radiation_type CuK\a
_diffrn_radiation_wavelength 1.5418
_diffrn_reflns_av_R_equivalents 0.0822
_diffrn_reflns_av_unetI/netI 0.1307
_diffrn_reflns_Laue_measured_fraction_full 0.851
_diffrn_reflns_Laue_measured_fraction_max 0.992
_diffrn_reflns_limit_h_max 22
_diffrn_reflns_limit_h_min -24
_diffrn_reflns_limit_k_max 12
_diffrn_reflns_limit_k_min -11
_diffrn_reflns_limit_l_max 25
_diffrn_reflns_limit_l_min -29
_diffrn_reflns_number 27300
_diffrn_reflns_point_group_measured_fraction_full 0.761
_diffrn_reflns_point_group_measured_fraction_max 0.888
_diffrn_reflns_theta_full 67.68
_diffrn_reflns_theta_max 61.598
_diffrn_reflns_theta_min 4.368
_exptl_absorpt_coefficient_mu 2.955
_exptl_absorpt_correction_T_max 1
_exptl_absorpt_correction_T_min 0.75084
_exptl_absorpt_correction_type multi-scan
_exptl_absorpt_process_details
;
        CrysAlisPro, Agilent Technologies,
        Version 1.171.36.28 (release 01-02-2013 CrysAlis171 .NET)
        (compiled Feb  1 2013,16:14:44)
        Empirical absorption correction using spherical harmonics,
 implemented in SCALE3 ABSPACK scaling algorithm.
;
_exptl_crystal_density_diffrn 1.213
_exptl_crystal_density_method 'not measured'
_exptl_crystal_description 'colorless prism'
_exptl_crystal_F_000 2528
_exptl_crystal_size_max 0.02
_exptl_crystal_size_mid 0.01
_exptl_crystal_size_min 0.01
_refine_diff_density_max 4.244
_refine_diff_density_min -0.75
_refine_diff_density_rms 0.128
_refine_ls_abs_structure_details
;
 Flack x determined using 1996 quotients [(I+)-(I-)]/[(I+)+(I-)]
 (Parsons, Flack and Wagner, Acta Cryst. B69 (2013) 249-259).
;
_refine_ls_abs_structure_Flack 0.10(2)
_refine_ls_extinction_method none
_refine_ls_goodness_of_fit_ref 1.062
_refine_ls_hydrogen_treatment constr
_refine_ls_matrix_type full
_refine_ls_number_constraints 0
_refine_ls_number_parameters 707
_refine_ls_number_reflns 8972
_refine_ls_number_restraints 1
_refine_ls_restrained_S_all 1.062
_refine_ls_R_factor_all 0.1195
_refine_ls_R_factor_gt 0.0846
_refine_ls_shift/su_max 0
_refine_ls_shift/su_mean 0
_refine_ls_structure_factor_coef Fsqd
_refine_ls_weighting_details 'w=1/[\s^2^(Fo^2^)+(0.1127P)^2^] where P=(Fo^2^+2Fc^2^)/3'
_refine_ls_weighting_scheme calc
_refine_ls_wR_factor_gt 0.1838
_refine_ls_wR_factor_ref 0.2115
_reflns_number_gt 6325
_reflns_number_total 8972
_reflns_threshold_expression 'I > 2\s(I)'
_cod_data_source_file c6nj03193e2.cif
_cod_data_source_block ZrC1
_cod_depositor_comments 'Adding full bibliography for 7055879--7055881.cif.'
_cod_original_cell_volume 6517(17)
_cod_database_code 7055879

loop_
_symmetry_equiv_pos_as_xyz
'x, y, z'
'-x, -y, z+1/2'
'-x+1/2, y, z+1/2'
'x+1/2, -y, z'

loop_
_atom_site_label
_atom_site_type_symbol
_atom_site_fract_x
_atom_site_fract_y
_atom_site_fract_z
_atom_site_U_iso_or_equiv
_atom_site_adp_type
_atom_site_occupancy
_atom_site_calc_flag
C1 C 0.6909(8) 0.7110(18) 0.3642(8) 0.059(5) Uani 1 d
H1 H 0.6798 0.7091 0.3293 0.07 Uiso 1 calc
C2 C 0.6677(10) 0.7999(19) 0.3952(9) 0.067(6) Uani 1 d
H2 H 0.6396 0.8556 0.3817 0.081 Uiso 1 calc
C3 C 0.6847(10) 0.806(2) 0.4432(9) 0.067(6) Uani 1 d
H3 H 0.6722 0.8713 0.4631 0.081 Uiso 1 calc
C4 C 0.7209(8) 0.7189(18) 0.4652(8) 0.058(5) Uani 1 d
H4 H 0.7308 0.72 0.5003 0.07 Uiso 1 calc
C5 C 0.7426(7) 0.6278(15) 0.4328(6) 0.038(4) Uani 1 d
C6 C 0.7788(9) 0.5267(17) 0.4568(8) 0.036(4) Uani 1 d
C7 C 0.8404(8) 0.5764(16) 0.4758(7) 0.047(5) Uani 1 d
H7A H 0.8325 0.6351 0.5021 0.071 Uiso 1 calc
H7B H 0.8626 0.6126 0.4474 0.071 Uiso 1 calc
H7C H 0.8656 0.5132 0.49 0.071 Uiso 1 calc
C8 C 0.7382(8) 0.4766(17) 0.4977(7) 0.035(4) Uani 1 d
C9 C 0.7608(9) 0.4436(15) 0.5450(7) 0.046(5) Uani 1 d
H9 H 0.803 0.4581 0.553 0.055 Uiso 1 calc
C10 C 0.7221(9) 0.3884(17) 0.5821(8) 0.057(5) Uani 1 d
H10 H 0.7375 0.3703 0.615 0.069 Uiso 1 calc
C11 C 0.6618(10) 0.3622(18) 0.5690(8) 0.059(5) Uani 1 d
H11 H 0.6356 0.3258 0.5933 0.07 Uiso 1 calc
C12 C 0.6385(9) 0.3875(18) 0.5212(8) 0.056(5) Uani 1 d
H12 H 0.597 0.3691 0.5123 0.068 Uiso 1 calc
C13 C 0.6794(8) 0.4425(16) 0.4859(7) 0.049(5) Uani 1 d
H13 H 0.6648 0.4562 0.4524 0.058 Uiso 1 calc
C14 C 0.7924(6) 0.4285(14) 0.4179(7) 0.029(4) Uani 1 d
H14A H 0.8121 0.3632 0.4365 0.034 Uiso 1 calc
H14B H 0.7522 0.3996 0.405 0.034 Uiso 1 calc
C15 C 0.8817(7) 0.3739(14) 0.3677(6) 0.032(4) Uani 1 d
C16 C 0.8702(7) 0.2543(15) 0.3595(6) 0.036(4) Uani 1 d
C17 C 0.9195(7) 0.1801(16) 0.3529(6) 0.038(4) Uani 1 d
H17 H 0.9122 0.0995 0.347 0.045 Uiso 1 calc
C18 C 0.9802(7) 0.2220(18) 0.3549(6) 0.048(5) Uani 1 d
H18 H 1.0138 0.1691 0.3513 0.058 Uiso 1 calc
C19 C 0.9920(8) 0.3384(18) 0.3620(7) 0.048(5) Uani 1 d
H19 H 1.0336 0.3653 0.3629 0.057 Uiso 1 calc
C20 C 0.9432(7) 0.4184(17) 0.3681(7) 0.038(4) Uani 1 d
C21 C 0.9576(8) 0.5463(17) 0.3751(8) 0.046(5) Uani 1 d
H21 H 0.9181 0.5885 0.3825 0.055 Uiso 1 calc
C22 C 0.9857(8) 0.597(2) 0.3274(8) 0.072(7) Uani 1 d
H22A H 1.0203 0.5483 0.3162 0.108 Uiso 1 calc
H22B H 1.0007 0.6763 0.3344 0.108 Uiso 1 calc
H22C H 0.9542 0.6002 0.3006 0.108 Uiso 1 calc
C23 C 1.0028(10) 0.5628(18) 0.4218(8) 0.064(6) Uani 1 d
H23A H 0.9824 0.5355 0.4529 0.096 Uiso 1 calc
H23B H 1.0133 0.6456 0.4254 0.096 Uiso 1 calc
H23C H 1.0407 0.5176 0.4161 0.096 Uiso 1 calc
C24 C 0.8062(8) 0.2036(16) 0.3532(7) 0.039(5) Uani 1 d
H24 H 0.7765 0.2704 0.351 0.047 Uiso 1 calc
C25 C 0.7868(7) 0.1288(17) 0.3986(8) 0.049(5) Uani 1 d
H25A H 0.8133 0.0594 0.4005 0.074 Uiso 1 calc
H25B H 0.7435 0.1048 0.3946 0.074 Uiso 1 calc
H25C H 0.7912 0.1743 0.4299 0.074 Uiso 1 calc
C26 C 0.7979(8) 0.1302(17) 0.3053(9) 0.057(5) Uani 1 d
H26A H 0.8143 0.1729 0.276 0.085 Uiso 1 calc
H26B H 0.7538 0.1144 0.3 0.085 Uiso 1 calc
H26C H 0.8202 0.0563 0.3091 0.085 Uiso 1 calc
C27 C 0.6645(10) 0.436(2) 0.3101(10) 0.074(6) Uani 1 d
H27A H 0.6259 0.4796 0.3043 0.111 Uiso 1 calc
H27B H 0.6731 0.433 0.3466 0.111 Uiso 1 calc
H27C H 0.6602 0.3571 0.2966 0.111 Uiso 1 calc
C28 C 0.7007(16) 0.492(3) 0.2305(12) 0.120(15) Uani 1 d
H28A H 0.6998 0.4111 0.2183 0.18 Uiso 1 calc
H28B H 0.7335 0.5349 0.213 0.18 Uiso 1 calc
H28C H 0.6606 0.529 0.2238 0.18 Uiso 1 calc
C29 C 0.8577(13) 0.391(2) 0.2344(8) 0.085(8) Uani 1 d
H29A H 0.8342 0.3808 0.2028 0.127 Uiso 1 calc
H29B H 0.8409 0.3386 0.2605 0.127 Uiso 1 calc
H29C H 0.9013 0.3714 0.2283 0.127 Uiso 1 calc
C30 C 0.8832(12) 0.583(2) 0.2158(9) 0.082(7) Uani 1 d
H30A H 0.9267 0.5598 0.2125 0.123 Uiso 1 calc
H30B H 0.8809 0.6637 0.2279 0.123 Uiso 1 calc
H30C H 0.8629 0.5769 0.1826 0.123 Uiso 1 calc
C31 C 0.7839(12) 0.799(2) 0.2653(10) 0.098(9) Uani 1 d
H31A H 0.7457 0.8329 0.279 0.147 Uiso 1 calc
H31B H 0.7739 0.7505 0.2357 0.147 Uiso 1 calc
H31C H 0.812 0.8617 0.255 0.147 Uiso 1 calc
C32 C 0.8420(9) 0.7984(17) 0.3448(9) 0.058(6) Uani 1 d
H32A H 0.8728 0.8509 0.3297 0.087 Uiso 1 calc
H32B H 0.8621 0.7481 0.3699 0.087 Uiso 1 calc
H32C H 0.8096 0.8447 0.3614 0.087 Uiso 1 calc
C33 C 1.0573(9) 1.2103(18) 0.6018(7) 0.058(5) Uani 1 d
H33 H 1.067 1.2086 0.637 0.07 Uiso 1 calc
C34 C 1.0802(8) 1.2995(18) 0.5735(8) 0.058(5) Uani 1 d
H34 H 1.1048 1.3593 0.5882 0.069 Uiso 1 calc
C35 C 1.0657(9) 1.2991(19) 0.5214(8) 0.062(6) Uani 1 d
H35 H 1.081 1.3588 0.4998 0.075 Uiso 1 calc
C36 C 1.0294(9) 1.2123(16) 0.5022(7) 0.054(5) Uani 1 d
H36 H 1.0169 1.214 0.4676 0.065 Uiso 1 calc
C37 C 1.0107(7) 1.1202(15) 0.5340(6) 0.036(4) Uani 1 d
C38 C 0.9743(9) 1.0172(16) 0.5113(8) 0.036(5) Uani 1 d
C39 C 0.9133(7) 1.0593(17) 0.4887(7) 0.047(5) Uani 1 d
H39A H 0.9217 1.1106 0.4597 0.071 Uiso 1 calc
H39B H 0.8899 1.1024 0.5145 0.071 Uiso 1 calc
H39C H 0.889 0.992 0.4773 0.071 Uiso 1 calc
C40 C 1.0171(9) 0.9633(16) 0.4705(8) 0.041(5) Uani 1 d
C41 C 1.0775(7) 0.9336(15) 0.4820(6) 0.040(5) Uani 1 d
H41 H 1.0927 0.9493 0.5151 0.048 Uiso 1 calc
C42 C 1.1162(9) 0.8822(17) 0.4471(7) 0.054(5) Uani 1 d
H42 H 1.1564 0.8582 0.4574 0.065 Uiso 1 calc
C43 C 1.0980(9) 0.8650(16) 0.3981(8) 0.053(5) Uani 1 d
H43 H 1.1255 0.8333 0.3735 0.064 Uiso 1 calc
C44 C 1.0393(10) 0.8948(17) 0.3857(7) 0.057(5) Uani 1 d
H44 H 1.0256 0.8819 0.3519 0.068 Uiso 1 calc
C45 C 0.9987(9) 0.9427(16) 0.4197(7) 0.049(5) Uani 1 d
H45 H 0.958 0.9623 0.4092 0.058 Uiso 1 calc
C46 C 0.9654(8) 0.9157(15) 0.5483(6) 0.038(4) Uani 1 d
H46A H 0.9474 0.8488 0.5296 0.046 Uiso 1 calc
H46B H 1.0064 0.8913 0.5613 0.046 Uiso 1 calc
C47 C 0.8743(7) 0.8632(14) 0.6011(6) 0.031(4) Uani 1 d
C48 C 0.8118(8) 0.8960(15) 0.5985(6) 0.036(4) Uani 1 d
C49 C 0.7641(7) 0.8163(17) 0.6072(7) 0.045(5) Uani 1 d
H49 H 0.7222 0.8415 0.6065 0.054 Uiso 1 calc
C50 C 0.7779(8) 0.7000(16) 0.6167(7) 0.045(5) Uani 1 d
H50 H 0.7458 0.6446 0.622 0.054 Uiso 1 calc
C51 C 0.8374(8) 0.6675(17) 0.6184(6) 0.044(4) Uani 1 d
H51 H 0.8465 0.5875 0.6242 0.052 Uiso 1 calc
C52 C 0.8861(7) 0.7430(14) 0.6122(6) 0.032(4) Uani 1 d
C53 C 0.9520(8) 0.6956(19) 0.6158(8) 0.048(5) Uani 1 d
H53 H 0.9809 0.7637 0.6176 0.058 Uiso 1 calc
C54 C 0.9710(9) 0.6207(18) 0.5694(8) 0.056(5) Uani 1 d
H54A H 1.0129 0.59 0.5746 0.084 Uiso 1 calc
H54B H 0.9702 0.669 0.5387 0.084 Uiso 1 calc
H54C H 0.9419 0.5557 0.5655 0.084 Uiso 1 calc
C55 C 0.9612(8) 0.6235(17) 0.6628(9) 0.060(6) Uani 1 d
H55A H 0.9576 0.6735 0.6928 0.089 Uiso 1 calc
H55B H 1.0024 0.5877 0.662 0.089 Uiso 1 calc
H55C H 0.9296 0.5622 0.6642 0.089 Uiso 1 calc
C56 C 0.7933(9) 1.0232(19) 0.5878(8) 0.048(6) Uani 1 d
H56 H 0.8323 1.0677 0.5808 0.058 Uiso 1 calc
C57 C 0.7620(10) 1.081(2) 0.6338(9) 0.078(7) Uani 1 d
H57A H 0.7211 1.0456 0.6391 0.118 Uiso 1 calc
H57B H 0.7573 1.1645 0.6276 0.118 Uiso 1 calc
H57C H 0.7876 1.0686 0.6641 0.118 Uiso 1 calc
C58 C 0.7527(9) 1.035(2) 0.5422(9) 0.079(8) Uani 1 d
H58A H 0.7727 0.9978 0.513 0.118 Uiso 1 calc
H58B H 0.7458 1.1178 0.5349 0.118 Uiso 1 calc
H58C H 0.7128 0.9969 0.5488 0.118 Uiso 1 calc
C59 C 1.0888(9) 0.950(2) 0.6629(8) 0.072(7) Uani 1 d
H59A H 1.1128 1.0124 0.6467 0.108 Uiso 1 calc
H59B H 1.0747 0.8947 0.6369 0.108 Uiso 1 calc
H59C H 1.1148 0.9094 0.6877 0.108 Uiso 1 calc
C60 C 1.0482(11) 1.010(3) 0.7438(10) 0.088(10) Uani 1 d
H60A H 1.0676 0.9375 0.7552 0.132 Uiso 1 calc
H60B H 1.0099 1.0233 0.763 0.132 Uiso 1 calc
H60C H 1.0766 1.0756 0.7496 0.132 Uiso 1 calc
C61 C 0.8564(10) 1.061(2) 0.7490(8) 0.082(8) Uani 1 d
H61A H 0.8168 1.0191 0.7506 0.124 Uiso 1 calc
H61B H 0.8497 1.1392 0.7353 0.124 Uiso 1 calc
H61C H 0.8741 1.0665 0.7832 0.124 Uiso 1 calc
C62 C 0.9059(12) 0.879(2) 0.7329(9) 0.090(8) Uani 1 d
H62A H 0.9102 0.879 0.7699 0.135 Uiso 1 calc
H62B H 0.9427 0.8439 0.7175 0.135 Uiso 1 calc
H62C H 0.8691 0.8345 0.7232 0.135 Uiso 1 calc
C63 C 0.9004(11) 1.290(2) 0.6198(8) 0.070(7) Uani 1 d
H63A H 0.8643 1.3296 0.6347 0.105 Uiso 1 calc
H63B H 0.8869 1.2409 0.5916 0.105 Uiso 1 calc
H63C H 0.9296 1.3492 0.6072 0.105 Uiso 1 calc
C64 C 0.9533(10) 1.289(2) 0.7001(9) 0.075(7) Uani 1 d
H64A H 0.9801 1.3521 0.6875 0.112 Uiso 1 calc
H64B H 0.9772 1.2381 0.7225 0.112 Uiso 1 calc
H64C H 0.9186 1.3231 0.719 0.112 Uiso 1 calc
N1 N 0.7304(6) 0.6246(12) 0.3836(6) 0.041(4) Uani 1 d
N2 N 0.8310(5) 0.4552(12) 0.3745(5) 0.031(3) Uani 1 d
N3 N 0.7127(9) 0.4925(14) 0.2855(8) 0.049(5) Uani 1 d
N4 N 0.8530(9) 0.5080(14) 0.2510(8) 0.055(6) Uani 1 d
N5 N 0.8142(7) 0.7259(13) 0.3048(7) 0.054(4) Uani 1 d
N6 N 1.0211(6) 1.1228(13) 0.5827(5) 0.041(4) Uani 1 d
N7 N 0.9235(6) 0.9449(11) 0.5933(5) 0.031(3) Uani 1 d
N8 N 1.0336(9) 1.0019(15) 0.6893(7) 0.049(5) Uani 1 d
N9 N 0.8998(9) 0.9959(15) 0.7155(6) 0.048(6) Uani 1 d
N10 N 0.9295(6) 1.2214(13) 0.6569(7) 0.056(4) Uani 1 d
Zr1 Zr 0.79712(6) 0.55124(12) 0.31196(4) 0.0340(4) Uani 1 d
Zr2 Zr 0.95299(6) 1.04631(14) 0.65464(4) 0.0347(4) Uani 1 d

loop_
_atom_site_aniso_label
_atom_site_aniso_U_11
_atom_site_aniso_U_22
_atom_site_aniso_U_33
_atom_site_aniso_U_23
_atom_site_aniso_U_13
_atom_site_aniso_U_12
C1 0.045(11) 0.060(14) 0.071(13) 0.015(11) -0.002(9) 0.023(10)
C2 0.074(14) 0.044(14) 0.084(17) 0.000(12) 0.012(12) 0.023(12)
C3 0.077(15) 0.046(15) 0.079(16) -0.017(12) 0.016(12) 0.001(11)
C4 0.059(13) 0.046(13) 0.069(13) -0.003(11) 0.015(10) 0.005(10)
C5 0.037(9) 0.032(11) 0.043(11) -0.004(8) 0.012(7) 0.002(8)
C6 0.034(10) 0.045(11) 0.030(11) -0.013(9) -0.011(9) 0.007(9)
C7 0.045(10) 0.046(12) 0.050(11) 0.000(9) -0.017(8) -0.016(8)
C8 0.029(10) 0.052(12) 0.025(9) -0.008(9) -0.004(7) -0.015(9)
C9 0.051(11) 0.022(11) 0.065(13) 0.004(9) 0.002(9) -0.007(8)
C10 0.081(15) 0.039(13) 0.052(12) 0.008(9) 0.003(10) -0.005(11)
C11 0.075(14) 0.050(14) 0.051(12) 0.004(10) 0.020(10) -0.008(11)
C12 0.050(11) 0.053(14) 0.067(14) -0.011(11) 0.013(9) 0.008(10)
C13 0.045(10) 0.052(14) 0.048(11) -0.007(9) 0.019(8) 0.019(9)
C14 0.012(7) 0.025(9) 0.049(10) 0.002(8) -0.002(6) -0.007(6)
C15 0.037(9) 0.024(10) 0.037(9) 0.001(7) -0.001(7) 0.005(7)
C16 0.036(9) 0.037(12) 0.033(9) -0.005(8) 0.006(7) 0.013(8)
C17 0.043(10) 0.034(11) 0.036(9) -0.004(7) 0.004(7) 0.010(8)
C18 0.035(10) 0.067(15) 0.043(10) 0.006(10) 0.004(7) 0.018(9)
C19 0.040(10) 0.049(13) 0.054(11) 0.001(9) 0.004(8) -0.001(9)
C20 0.015(8) 0.056(12) 0.042(10) 0.007(9) -0.001(7) 0.004(8)
C21 0.035(11) 0.044(13) 0.059(14) -0.008(11) 0.009(9) -0.014(10)
C22 0.030(10) 0.083(16) 0.102(18) 0.047(14) -0.004(10) -0.021(10)
C23 0.070(14) 0.050(14) 0.072(14) -0.012(11) -0.005(11) -0.021(11)
C24 0.042(10) 0.036(12) 0.040(10) -0.009(9) -0.005(7) 0.020(8)
C25 0.032(9) 0.049(13) 0.067(13) 0.000(10) 0.004(8) -0.010(9)
C26 0.065(12) 0.057(13) 0.048(13) -0.012(12) -0.017(9) 0.010(10)
C27 0.066(14) 0.084(17) 0.071(14) -0.005(15) -0.022(13) -0.017(12)
C28 0.14(3) 0.15(3) 0.07(2) 0.042(18) -0.062(19) -0.07(2)
C29 0.15(2) 0.067(18) 0.037(12) 0.011(12) 0.020(13) 0.015(16)
C30 0.096(18) 0.071(18) 0.080(17) 0.026(14) -0.002(14) -0.024(14)
C31 0.119(19) 0.074(19) 0.10(2) 0.060(16) -0.042(15) -0.008(15)
C32 0.049(11) 0.024(11) 0.100(17) -0.012(11) -0.010(11) -0.007(9)
C33 0.063(13) 0.061(14) 0.051(11) 0.002(10) 0.004(9) -0.015(11)
C34 0.055(11) 0.041(13) 0.078(15) -0.013(11) 0.013(10) -0.030(10)
C35 0.082(15) 0.041(13) 0.063(14) -0.006(10) 0.025(11) -0.022(11)
C36 0.080(14) 0.033(12) 0.049(11) 0.004(9) 0.014(9) -0.003(10)
C37 0.044(10) 0.029(11) 0.036(9) 0.000(7) -0.005(7) -0.001(8)
C38 0.033(10) 0.044(12) 0.030(11) 0.000(8) 0.010(9) -0.002(8)
C39 0.037(9) 0.061(14) 0.045(10) -0.004(9) 0.011(8) -0.005(9)
C40 0.056(12) 0.017(9) 0.051(12) 0.013(9) 0.002(9) -0.022(9)
C41 0.023(8) 0.056(14) 0.040(10) -0.013(9) 0.005(7) -0.002(8)
C42 0.053(11) 0.049(14) 0.062(13) 0.001(10) 0.012(9) 0.005(10)
C43 0.071(13) 0.035(12) 0.053(12) -0.012(9) 0.017(10) -0.016(10)
C44 0.084(15) 0.046(13) 0.041(11) 0.005(9) -0.011(10) -0.002(11)
C45 0.063(12) 0.047(14) 0.037(10) 0.008(9) -0.002(8) 0.017(10)
C46 0.051(10) 0.021(10) 0.043(11) 0.006(8) -0.001(8) -0.012(8)
C47 0.027(8) 0.035(10) 0.030(8) -0.005(7) 0.000(6) -0.003(7)
C48 0.043(10) 0.020(10) 0.046(10) -0.004(8) 0.005(8) 0.000(8)
C49 0.019(8) 0.058(13) 0.058(11) 0.007(10) -0.004(7) -0.006(8)
C50 0.040(10) 0.032(11) 0.063(12) 0.000(9) 0.001(8) -0.021(8)
C51 0.051(11) 0.045(12) 0.035(9) 0.000(8) 0.004(7) -0.006(9)
C52 0.032(9) 0.038(11) 0.024(8) -0.001(7) 0.000(6) 0.007(8)
C53 0.038(10) 0.035(12) 0.073(14) 0.015(11) -0.013(9) 0.002(8)
C54 0.047(10) 0.058(14) 0.064(13) 0.009(11) 0.013(9) 0.007(10)
C55 0.063(12) 0.036(12) 0.081(18) 0.025(12) -0.006(10) 0.014(9)
C56 0.030(11) 0.061(14) 0.054(14) 0.003(10) 0.007(9) -0.003(9)
C57 0.077(15) 0.064(15) 0.094(17) 0.004(13) 0.022(12) 0.029(12)
C58 0.036(11) 0.103(19) 0.097(18) 0.032(15) -0.028(11) -0.006(12)
C59 0.041(11) 0.11(2) 0.063(14) 0.015(14) 0.005(10) 0.018(11)
C60 0.047(14) 0.19(3) 0.026(13) 0.012(13) -0.003(10) -0.010(14)
C61 0.083(16) 0.10(2) 0.064(15) -0.007(13) 0.049(12) 0.002(14)
C62 0.092(17) 0.10(2) 0.075(17) 0.016(16) 0.023(14) 0.007(16)
C63 0.096(17) 0.051(15) 0.063(14) 0.012(12) -0.003(13) 0.021(13)
C64 0.092(16) 0.047(15) 0.086(18) 0.005(14) -0.008(12) 0.016(12)
N1 0.045(8) 0.028(9) 0.049(9) 0.004(7) -0.003(7) 0.005(7)
N2 0.014(6) 0.039(9) 0.040(8) -0.005(7) 0.004(5) 0.006(6)
N3 0.037(10) 0.058(12) 0.050(13) 0.017(8) 0.005(8) -0.013(7)
N4 0.059(14) 0.027(12) 0.079(16) 0.004(8) 0.030(12) 0.005(7)
N5 0.062(9) 0.038(9) 0.062(11) 0.026(9) -0.003(8) -0.005(7)
N6 0.033(7) 0.040(10) 0.050(9) 0.007(7) 0.001(6) -0.008(7)
N7 0.029(7) 0.030(9) 0.036(7) 0.004(6) 0.002(5) -0.003(6)
N8 0.047(11) 0.084(15) 0.015(8) 0.001(6) -0.010(7) -0.004(8)
N9 0.064(14) 0.065(15) 0.015(9) 0.002(6) 0.000(9) -0.002(8)
N10 0.059(9) 0.039(9) 0.070(10) -0.015(10) 0.010(10) 0.008(7)
Zr1 0.0330(7) 0.0314(9) 0.0377(7) 0.0007(10) -0.0021(6) 0.0007(6)
Zr2 0.0312(7) 0.0384(10) 0.0344(7) -0.0006(10) 0.0027(6) -0.0006(6)

loop_
_atom_type_symbol
_atom_type_description
_atom_type_scat_dispersion_real
_atom_type_scat_dispersion_imag
_atom_type_scat_source
C C 0.0181 0.0091 'International Tables Vol C Tables 4.2.6.8 and 6.1.1.4'
H H 0 0 'International Tables Vol C Tables 4.2.6.8 and 6.1.1.4'
N N 0.0311 0.018 'International Tables Vol C Tables 4.2.6.8 and 6.1.1.4'
Zr Zr -0.1862 2.2449 'International Tables Vol C Tables 4.2.6.8 and 6.1.1.4'

loop_
_geom_angle_atom_site_label_1
_geom_angle_atom_site_label_2
_geom_angle_atom_site_label_3
_geom_angle
C2 C1 N1 121.3(19)
C2 C1 H1 119.4
N1 C1 H1 119.4
C3 C2 C1 120(2)
C3 C2 H2 120
C1 C2 H2 120
C2 C3 C4 121(2)
C2 C3 H3 119.6
C4 C3 H3 119.6
C3 C4 C5 118(2)
C3 C4 H4 121.2
C5 C4 H4 121.2
N1 C5 C4 122.7(17)
N1 C5 C6 119.0(15)
C4 C5 C6 118.3(16)
C8 C6 C7 114.6(16)
C8 C6 C5 106.7(15)
C7 C6 C5 107.3(15)
C8 C6 C14 107.8(15)
C7 C6 C14 108.7(15)
C5 C6 C14 111.9(15)
C6 C7 H7A 109.5
C6 C7 H7B 109.5
H7A C7 H7B 109.5
C6 C7 H7C 109.5
H7A C7 H7C 109.5
H7B C7 H7C 109.5
C13 C8 C9 116.8(17)
C13 C8 C6 119.4(16)
C9 C8 C6 122.8(16)
C8 C9 C10 121.8(17)
C8 C9 H9 119.1
C10 C9 H9 119.1
C11 C10 C9 118.4(19)
C11 C10 H10 120.8
C9 C10 H10 120.8
C10 C11 C12 121.6(19)
C10 C11 H11 119.2
C12 C11 H11 119.2
C11 C12 C13 117.3(19)
C11 C12 H12 121.3
C13 C12 H12 121.3
C8 C13 C12 123.7(19)
C8 C13 H13 118.2
C12 C13 H13 118.2
N2 C14 C6 118.5(14)
N2 C14 H14A 107.7
C6 C14 H14A 107.7
N2 C14 H14B 107.7
C6 C14 H14B 107.7
H14A C14 H14B 107.1
C16 C15 C20 120.9(15)
C16 C15 N2 120.7(14)
C20 C15 N2 118.3(14)
C17 C16 C15 119.0(15)
C17 C16 C24 117.2(15)
C15 C16 C24 123.6(14)
C16 C17 C18 120.7(17)
C16 C17 H17 119.7
C18 C17 H17 119.7
C19 C18 C17 120.9(17)
C19 C18 H18 119.6
C17 C18 H18 119.6
C18 C19 C20 120.7(17)
C18 C19 H19 119.6
C20 C19 H19 119.6
C19 C20 C15 117.8(17)
C19 C20 C21 119.5(15)
C15 C20 C21 122.8(14)
C20 C21 C22 110.8(16)
C20 C21 C23 109.8(17)
C22 C21 C23 110.7(15)
C20 C21 H21 108.5
C22 C21 H21 108.5
C23 C21 H21 108.5
C21 C22 H22A 109.5
C21 C22 H22B 109.5
H22A C22 H22B 109.5
C21 C22 H22C 109.5
H22A C22 H22C 109.5
H22B C22 H22C 109.5
C21 C23 H23A 109.5
C21 C23 H23B 109.5
H23A C23 H23B 109.5
C21 C23 H23C 109.5
H23A C23 H23C 109.5
H23B C23 H23C 109.5
C16 C24 C26 114.3(14)
C16 C24 C25 112.3(14)
C26 C24 C25 107.8(15)
C16 C24 H24 107.4
C26 C24 H24 107.4
C25 C24 H24 107.4
C24 C25 H25A 109.5
C24 C25 H25B 109.5
H25A C25 H25B 109.5
C24 C25 H25C 109.5
H25A C25 H25C 109.5
H25B C25 H25C 109.5
C24 C26 H26A 109.5
C24 C26 H26B 109.5
H26A C26 H26B 109.5
C24 C26 H26C 109.5
H26A C26 H26C 109.5
H26B C26 H26C 109.5
N3 C27 H27A 109.5
N3 C27 H27B 109.5
H27A C27 H27B 109.5
N3 C27 H27C 109.5
H27A C27 H27C 109.5
H27B C27 H27C 109.5
N3 C28 H28A 109.5
N3 C28 H28B 109.5
H28A C28 H28B 109.5
N3 C28 H28C 109.5
H28A C28 H28C 109.5
H28B C28 H28C 109.5
N4 C29 H29A 109.5
N4 C29 H29B 109.5
H29A C29 H29B 109.5
N4 C29 H29C 109.5
H29A C29 H29C 109.5
H29B C29 H29C 109.5
N4 C30 H30A 109.5
N4 C30 H30B 109.5
H30A C30 H30B 109.5
N4 C30 H30C 109.5
H30A C30 H30C 109.5
H30B C30 H30C 109.5
N5 C31 H31A 109.5
N5 C31 H31B 109.5
H31A C31 H31B 109.5
N5 C31 H31C 109.5
H31A C31 H31C 109.5
H31B C31 H31C 109.5
N5 C32 H32A 109.5
N5 C32 H32B 109.5
H32A C32 H32B 109.5
N5 C32 H32C 109.5
H32A C32 H32C 109.5
H32B C32 H32C 109.5
C34 C33 N6 123.8(18)
C34 C33 H33 118.1
N6 C33 H33 118.1
C33 C34 C35 116.9(18)
C33 C34 H34 121.6
C35 C34 H34 121.6
C36 C35 C34 119.5(18)
C36 C35 H35 120.3
C34 C35 H35 120.3
C35 C36 C37 119.4(18)
C35 C36 H36 120.3
C37 C36 H36 120.3
N6 C37 C36 121.3(16)
N6 C37 C38 119.3(16)
C36 C37 C38 119.3(16)
C39 C38 C46 112.4(16)
C39 C38 C37 110.5(15)
C46 C38 C37 113.6(17)
C39 C38 C40 111.8(17)
C46 C38 C40 102.3(14)
C37 C38 C40 105.8(15)
C38 C39 H39A 109.5
C38 C39 H39B 109.5
H39A C39 H39B 109.5
C38 C39 H39C 109.5
H39A C39 H39C 109.5
H39B C39 H39C 109.5
C41 C40 C45 115.5(19)
C41 C40 C38 120.7(18)
C45 C40 C38 123.8(18)
C42 C41 C40 122.3(17)
C42 C41 H41 118.9
C40 C41 H41 118.9
C43 C42 C41 121.2(19)
C43 C42 H42 119.4
C41 C42 H42 119.4
C44 C43 C42 117.5(19)
C44 C43 H43 121.3
C42 C43 H43 121.3
C43 C44 C45 123.0(18)
C43 C44 H44 118.5
C45 C44 H44 118.5
C44 C45 C40 120.4(19)
C44 C45 H45 119.8
C40 C45 H45 119.8
N7 C46 C38 113.7(15)
N7 C46 H46A 108.8
C38 C46 H46A 108.8
N7 C46 H46B 108.8
C38 C46 H46B 108.8
H46A C46 H46B 107.7
C48 C47 C52 116.1(14)
C48 C47 N7 122.1(15)
C52 C47 N7 121.8(13)
C49 C48 C47 121.8(16)
C49 C48 C56 117.3(16)
C47 C48 C56 120.9(15)
C50 C49 C48 119.9(15)
C50 C49 H49 120
C48 C49 H49 120
C51 C50 C49 118.6(16)
C51 C50 H50 120.7
C49 C50 H50 120.7
C50 C51 C52 123.9(18)
C50 C51 H51 118.1
C52 C51 H51 118.1
C51 C52 C47 119.7(15)
C51 C52 C53 118.9(16)
C47 C52 C53 121.4(15)
C55 C53 C52 111.7(16)
C55 C53 C54 108.1(16)
C52 C53 C54 113.3(16)
C55 C53 H53 107.9
C52 C53 H53 107.9
C54 C53 H53 107.9
C53 C54 H54A 109.5
C53 C54 H54B 109.5
H54A C54 H54B 109.5
C53 C54 H54C 109.5
H54A C54 H54C 109.5
H54B C54 H54C 109.5
C53 C55 H55A 109.5
C53 C55 H55B 109.5
H55A C55 H55B 109.5
C53 C55 H55C 109.5
H55A C55 H55C 109.5
H55B C55 H55C 109.5
C58 C56 C57 109.6(18)
C58 C56 C48 112.6(19)
C57 C56 C48 112.1(17)
C58 C56 H56 107.4
C57 C56 H56 107.4
C48 C56 H56 107.4
C56 C57 H57A 109.5
C56 C57 H57B 109.5
H57A C57 H57B 109.5
C56 C57 H57C 109.5
H57A C57 H57C 109.5
H57B C57 H57C 109.5
C56 C58 H58A 109.5
C56 C58 H58B 109.5
H58A C58 H58B 109.5
C56 C58 H58C 109.5
H58A C58 H58C 109.5
H58B C58 H58C 109.5
N8 C59 H59A 109.5
N8 C59 H59B 109.5
H59A C59 H59B 109.5
N8 C59 H59C 109.5
H59A C59 H59C 109.5
H59B C59 H59C 109.5
N8 C60 H60A 109.5
N8 C60 H60B 109.5
H60A C60 H60B 109.5
N8 C60 H60C 109.5
H60A C60 H60C 109.5
H60B C60 H60C 109.5
N9 C61 H61A 109.5
N9 C61 H61B 109.5
H61A C61 H61B 109.5
N9 C61 H61C 109.5
H61A C61 H61C 109.5
H61B C61 H61C 109.5
N9 C62 H62A 109.5
N9 C62 H62B 109.5
H62A C62 H62B 109.5
N9 C62 H62C 109.5
H62A C62 H62C 109.5
H62B C62 H62C 109.5
N10 C63 H63A 109.5
N10 C63 H63B 109.5
H63A C63 H63B 109.5
N10 C63 H63C 109.5
H63A C63 H63C 109.5
H63B C63 H63C 109.5
N10 C64 H64A 109.5
N10 C64 H64B 109.5
H64A C64 H64B 109.5
N10 C64 H64C 109.5
H64A C64 H64C 109.5
H64B C64 H64C 109.5
C5 N1 C1 117.3(16)
C5 N1 Zr1 129.0(11)
C1 N1 Zr1 108.1(11)
C14 N2 C15 113.3(13)
C14 N2 Zr1 121.8(9)
C15 N2 Zr1 120.1(10)
C27 N3 C28 109(2)
C27 N3 Zr1 131.2(16)
C28 N3 Zr1 119.3(16)
C29 N4 C30 109.7(19)
C29 N4 Zr1 120.6(15)
C30 N4 Zr1 129.0(15)
C32 N5 C31 111.3(16)
C32 N5 Zr1 124.1(12)
C31 N5 Zr1 122.4(14)
C37 N6 C33 118.7(15)
C37 N6 Zr2 128.5(11)
C33 N6 Zr2 107.9(11)
C47 N7 C46 114.0(12)
C47 N7 Zr2 118.7(9)
C46 N7 Zr2 122.8(10)
C60 N8 C59 107.9(19)
C60 N8 Zr2 127.2(16)
C59 N8 Zr2 124.8(13)
C62 N9 C61 109.8(18)
C62 N9 Zr2 117.6(15)
C61 N9 Zr2 132.5(14)
C63 N10 C64 113.3(16)
C63 N10 Zr2 129.4(14)
C64 N10 Zr2 116.7(13)
N5 Zr1 N3 116.6(6)
N5 Zr1 N4 93.3(6)
N3 Zr1 N4 100.1(8)
N5 Zr1 N2 121.3(6)
N3 Zr1 N2 113.5(6)
N4 Zr1 N2 106.2(6)
N5 Zr1 N1 81.1(6)
N3 Zr1 N1 81.7(6)
N4 Zr1 N1 174.4(6)
N2 Zr1 N1 77.8(5)
N8 Zr2 N9 93.4(8)
N8 Zr2 N10 116.1(7)
N9 Zr2 N10 96.4(7)
N8 Zr2 N7 118.0(6)
N9 Zr2 N7 106.0(6)
N10 Zr2 N7 119.1(6)
N8 Zr2 N6 85.7(6)
N9 Zr2 N6 175.7(6)
N10 Zr2 N6 80.2(6)
N7 Zr2 N6 78.0(5)

loop_
_geom_bond_atom_site_label_1
_geom_bond_atom_site_label_2
_geom_bond_distance
C1 C2 1.40(3)
C1 N1 1.40(2)
C1 H1 0.95
C2 C3 1.32(3)
C2 H2 0.95
C3 C4 1.40(3)
C3 H3 0.95
C4 C5 1.43(2)
C4 H4 0.95
C5 N1 1.32(2)
C5 C6 1.53(3)
C6 C8 1.50(3)
C6 C7 1.53(2)
C6 C14 1.55(2)
C7 H7A 0.98
C7 H7B 0.98
C7 H7C 0.98
C8 C13 1.36(3)
C8 C9 1.39(3)
C9 C10 1.43(2)
C9 H9 0.95
C10 C11 1.38(3)
C10 H10 0.95
C11 C12 1.39(3)
C11 H11 0.95
C12 C13 1.43(3)
C12 H12 0.95
C13 H13 0.95
C14 N2 1.45(2)
C14 H14A 0.99
C14 H14B 0.99
C15 C16 1.41(2)
C15 C20 1.42(2)
C15 N2 1.449(19)
C16 C17 1.37(2)
C16 C24 1.51(2)
C17 C18 1.40(2)
C17 H17 0.95
C18 C19 1.37(3)
C18 H18 0.95
C19 C20 1.41(2)
C19 H19 0.95
C20 C21 1.51(3)
C21 C22 1.51(3)
C21 C23 1.58(3)
C21 H21 1
C22 H22A 0.98
C22 H22B 0.98
C22 H22C 0.98
C23 H23A 0.98
C23 H23B 0.98
C23 H23C 0.98
C24 C26 1.53(3)
C24 C25 1.53(2)
C24 H24 1
C25 H25A 0.98
C25 H25B 0.98
C25 H25C 0.98
C26 H26A 0.98
C26 H26B 0.98
C26 H26C 0.98
C27 N3 1.38(3)
C27 H27A 0.98
C27 H27B 0.98
C27 H27C 0.98
C28 N3 1.47(3)
C28 H28A 0.98
C28 H28B 0.98
C28 H28C 0.98
C29 N4 1.42(3)
C29 H29A 0.98
C29 H29B 0.98
C29 H29C 0.98
C30 N4 1.42(3)
C30 H30A 0.98
C30 H30B 0.98
C30 H30C 0.98
C31 N5 1.49(2)
C31 H31A 0.98
C31 H31B 0.98
C31 H31C 0.98
C32 N5 1.47(2)
C32 H32A 0.98
C32 H32B 0.98
C32 H32C 0.98
C33 C34 1.36(3)
C33 N6 1.37(2)
C33 H33 0.95
C34 C35 1.41(3)
C34 H34 0.95
C35 C36 1.36(3)
C35 H35 0.95
C36 C37 1.41(2)
C36 H36 0.95
C37 N6 1.30(2)
C37 C38 1.54(2)
C38 C39 1.52(3)
C38 C46 1.53(2)
C38 C40 1.55(3)
C39 H39A 0.98
C39 H39B 0.98
C39 H39C 0.98
C40 C41 1.38(2)
C40 C45 1.41(3)
C41 C42 1.37(2)
C41 H41 0.95
C42 C43 1.36(3)
C42 H42 0.95
C43 C44 1.35(3)
C43 H43 0.95
C44 C45 1.37(3)
C44 H44 0.95
C45 H45 0.95
C46 N7 1.53(2)
C46 H46A 0.99
C46 H46B 0.99
C47 C48 1.40(2)
C47 C52 1.43(2)
C47 N7 1.432(19)
C48 C49 1.40(2)
C48 C56 1.54(3)
C49 C50 1.39(3)
C49 H49 0.95
C50 C51 1.34(2)
C50 H50 0.95
C51 C52 1.37(2)
C51 H51 0.95
C52 C53 1.53(2)
C53 C55 1.50(3)
C53 C54 1.55(3)
C53 H53 1
C54 H54A 0.98
C54 H54B 0.98
C54 H54C 0.98
C55 H55A 0.98
C55 H55B 0.98
C55 H55C 0.98
C56 C58 1.49(3)
C56 C57 1.54(3)
C56 H56 1
C57 H57A 0.98
C57 H57B 0.98
C57 H57C 0.98
C58 H58A 0.98
C58 H58B 0.98
C58 H58C 0.98
C59 N8 1.50(3)
C59 H59A 0.98
C59 H59B 0.98
C59 H59C 0.98
C60 N8 1.47(3)
C60 H60A 0.98
C60 H60B 0.98
C60 H60C 0.98
C61 N9 1.49(2)
C61 H61A 0.98
C61 H61B 0.98
C61 H61C 0.98
C62 N9 1.42(3)
C62 H62A 0.98
C62 H62B 0.98
C62 H62C 0.98
C63 N10 1.41(2)
C63 H63A 0.98
C63 H63B 0.98
C63 H63C 0.98
C64 N10 1.47(3)
C64 H64A 0.98
C64 H64B 0.98
C64 H64C 0.98
N1 Zr1 2.519(14)
N2 Zr1 2.111(14)
N3 Zr1 2.064(19)
N4 Zr1 2.068(19)
N5 Zr1 2.044(14)
N6 Zr2 2.555(13)
N7 Zr2 2.089(13)
N8 Zr2 2.030(19)
N9 Zr2 2.055(18)
N10 Zr2 2.071(14)

loop_
_geom_hbond_atom_site_label_D
_geom_hbond_atom_site_label_H
_geom_hbond_atom_site_label_A
_geom_hbond_distance_DH
_geom_hbond_distance_HA
_geom_hbond_distance_DA
_geom_hbond_angle_DHA
C30 H30B N5 0.98 2.59 3.23(3) 123
